data_4064150
loop_
_publ_author_name
'Dzik, Wojciech I.'
'Fuente Arruga, Luis'
'Siegler, Maxime A.'
'Spek, Anthony L.'
'Reek, Joost N. H.'
'de Bruin, Bas'

_publ_section_title
;
 Open-Shell Organometallic [MII(dbcot(bislutidylamine)]2+Complexes (M =
 Rh, Ir): Unexpected Base-Assisted Reduction of the Metal Instead of Amine
 Ligand Deprotonation
;
_journal_issue 7
_journal_name_full Organometallics
_journal_page_first 1902
_journal_paper_doi 10.1021/om101157r
_journal_volume 30
_journal_year 2011
_chemical_formula_moiety 'C30 H45 Ir N3, F6 P'
_chemical_formula_sum 'C30 H45 F6 Ir N3 P'
_chemical_formula_weight 784.86
_chemical_name_systematic
; 
 ? 
;
_space_group_IT_number 14
_symmetry_cell_setting monoclinic
_symmetry_space_group_name_Hall '-P 2ybc'
_symmetry_space_group_name_H-M 'P 1 21/c 1'
_atom_sites_solution_hydrogens difmap
_atom_sites_solution_primary heavy
_atom_sites_solution_secondary difmap
_audit_creation_method SHELXL-97
_cell_angle_alpha 90.00
_cell_angle_beta 97.861(2)
_cell_angle_gamma 90.00
_cell_formula_units_Z 4
_cell_length_a 9.5523(7)
_cell_length_b 16.2517(5)
_cell_length_c 20.1842(7)
_cell_measurement_reflns_used 18216
_cell_measurement_temperature 150(2)
_cell_measurement_theta_max 27.50
_cell_measurement_theta_min 1.61
_cell_volume 3104.0(3)
_computing_cell_refinement 'PEAKREF (Schreurs, 2005)'
_computing_data_collection 'COLLECT (Nonius, 1999)'
_computing_data_reduction 'EVALCCD (Duisenberg et al., 2003)'
_computing_molecular_graphics 'PLATON (Spek, 2003)'
_computing_publication_material 'PLATON (Spek, 2003)'
_computing_structure_refinement 'SHELXL-97 (Sheldrick, 2008)'
_computing_structure_solution 'DIRDIF08 (Beurskens et al., 2008)'
_diffrn_ambient_temperature 150(2)
_diffrn_measured_fraction_theta_full 1.000
_diffrn_measured_fraction_theta_max 1.000
_diffrn_measurement_device_type 'Nonius KappaCCD diffractometer'
_diffrn_measurement_method '\f and \w scans'
_diffrn_radiation_monochromator graphite
_diffrn_radiation_source 'rotating anode'
_diffrn_radiation_type MoK\a
_diffrn_radiation_wavelength 0.71073
_diffrn_reflns_av_R_equivalents 0.0338
_diffrn_reflns_av_sigmaI/netI 0.0280
_diffrn_reflns_limit_h_max 12
_diffrn_reflns_limit_h_min -12
_diffrn_reflns_limit_k_max 21
_diffrn_reflns_limit_k_min -21
_diffrn_reflns_limit_l_max 26
_diffrn_reflns_limit_l_min -26
_diffrn_reflns_number 40398
_diffrn_reflns_theta_full 27.50
_diffrn_reflns_theta_max 27.50
_diffrn_reflns_theta_min 1.61
_exptl_absorpt_coefficient_mu 4.414
_exptl_absorpt_correction_T_max 0.540
_exptl_absorpt_correction_T_min 0.331
_exptl_absorpt_correction_type multi-scan
_exptl_absorpt_process_details '(SADABS; Sheldrick, 2006)'
_exptl_crystal_colour 'pale yellow'
_exptl_crystal_density_diffrn 1.680
_exptl_crystal_density_method 'not measured'
_exptl_crystal_description block
_exptl_crystal_F_000 1568
_exptl_crystal_size_max 0.22
_exptl_crystal_size_mid 0.20
_exptl_crystal_size_min 0.14
_refine_diff_density_max 1.535
_refine_diff_density_min -0.617
_refine_diff_density_rms 0.102
_refine_ls_extinction_method none
_refine_ls_goodness_of_fit_ref 1.027
_refine_ls_hydrogen_treatment mixed
_refine_ls_matrix_type full
_refine_ls_number_parameters 385
_refine_ls_number_reflns 7140
_refine_ls_number_restraints 39
_refine_ls_restrained_S_all 1.034
_refine_ls_R_factor_all 0.0378
_refine_ls_R_factor_gt 0.0234
_refine_ls_shift/su_max 0.001
_refine_ls_shift/su_mean 0.000
_refine_ls_structure_factor_coef Fsqd
_refine_ls_weighting_details 'calc w=1/[\s^2^(Fo^2^)+(0.0181P)^2^+4.9934P] where P=(Fo^2^+2Fc^2^)/3'
_refine_ls_weighting_scheme calc
_refine_ls_wR_factor_gt 0.0454
_refine_ls_wR_factor_ref 0.0495
_reflns_number_gt 5872
_reflns_number_total 7140
_reflns_threshold_expression I>2\s(I)
_cod_data_source_file om101157r_si_002.cif
_cod_data_source_block s4138a
_cod_original_sg_symbol_H-M 'P 21/c'
_cod_database_code 4064150

loop_
_symmetry_equiv_pos_as_xyz
'x, y, z'
'-x, y+1/2, -z+1/2'
'-x, -y, -z'
'x, -y-1/2, z-1/2'

loop_
_atom_site_label
_atom_site_type_symbol
_atom_site_fract_x
_atom_site_fract_y
_atom_site_fract_z
_atom_site_U_iso_or_equiv
_atom_site_adp_type
_atom_site_occupancy
_atom_site_symmetry_multiplicity
_atom_site_calc_flag
_atom_site_refinement_flags
Ir1 Ir 0.149548(11) 0.225663(7) 0.475687(5) 0.01525(4) Uani 1 1 d .
H1 H 0.059(3) 0.1524(18) 0.4821(14) 0.018 Uiso 1 1 d .
C1 C 0.0439(3) 0.1888(2) 0.37641(15) 0.0214(6) Uani 1 1 d D
H1A H 0.114(3) 0.1533(17) 0.3628(16) 0.026 Uiso 1 1 d D
C2 C 0.0723(3) 0.2725(2) 0.37688(14) 0.0206(6) Uani 1 1 d D
H2A H 0.152(3) 0.2915(19) 0.3584(15) 0.025 Uiso 1 1 d D
C3 C -0.0430(4) 0.3354(2) 0.36820(17) 0.0330(8) Uani 1 1 d .
H3A H -0.0122 0.3850 0.3948 0.040 Uiso 1 1 calc R
H3B H -0.1279 0.3130 0.3850 0.040 Uiso 1 1 calc R
C4 C -0.0803(5) 0.3592(2) 0.29448(18) 0.0451(10) Uani 1 1 d .
H4A H -0.1674 0.3929 0.2896 0.054 Uiso 1 1 calc R
H4B H -0.0034 0.3941 0.2816 0.054 Uiso 1 1 calc R
C5 C -0.1033(5) 0.2868(3) 0.24558(19) 0.0487(11) Uani 1 1 d .
H5A H -0.1302 0.3091 0.1999 0.058 Uiso 1 1 calc R
H5B H -0.0123 0.2575 0.2460 0.058 Uiso 1 1 calc R
C6 C -0.2144(4) 0.2251(3) 0.25957(19) 0.0498(11) Uani 1 1 d .
H6A H -0.2725 0.2113 0.2166 0.060 Uiso 1 1 calc R
H6B H -0.2774 0.2522 0.2880 0.060 Uiso 1 1 calc R
C7 C -0.1617(4) 0.1449(2) 0.29340(18) 0.0390(9) Uani 1 1 d .
H7A H -0.0870 0.1220 0.2693 0.047 Uiso 1 1 calc R
H7B H -0.2408 0.1050 0.2889 0.047 Uiso 1 1 calc R
C8 C -0.1025(4) 0.1524(2) 0.36768(17) 0.0318(8) Uani 1 1 d .
H8A H -0.1657 0.1877 0.3904 0.038 Uiso 1 1 calc R
H8B H -0.0994 0.0973 0.3887 0.038 Uiso 1 1 calc R
C9 C 0.3067(3) 0.15292(18) 0.44891(15) 0.0196(6) Uani 1 1 d .
C10 C 0.3870(3) 0.1748(2) 0.40325(16) 0.0239(7) Uani 1 1 d .
H10 H 0.3668 0.2265 0.3822 0.029 Uiso 1 1 calc R
C11 C 0.5072(3) 0.1263(2) 0.38108(18) 0.0320(8) Uani 1 1 d .
H11A H 0.5617 0.1007 0.4210 0.038 Uiso 1 1 calc R
H11B H 0.5710 0.1651 0.3621 0.038 Uiso 1 1 calc R
C12 C 0.4647(4) 0.0588(3) 0.3295(2) 0.0440(10) Uani 1 1 d .
H12A H 0.5497 0.0426 0.3095 0.053 Uiso 1 1 calc R
H12B H 0.3961 0.0824 0.2932 0.053 Uiso 1 1 calc R
C13 C 0.3991(4) -0.0197(2) 0.3554(2) 0.0474(10) Uani 1 1 d .
H13A H 0.3972 -0.0626 0.3205 0.057 Uiso 1 1 calc R
H13B H 0.4625 -0.0394 0.3951 0.057 Uiso 1 1 calc R
C14 C 0.2528(4) -0.0117(2) 0.3741(2) 0.0427(10) Uani 1 1 d .
H14A H 0.1996 -0.0622 0.3592 0.051 Uiso 1 1 calc R
H14B H 0.2055 0.0349 0.3485 0.051 Uiso 1 1 calc R
C15 C 0.2408(4) 0.0015(2) 0.44728(18) 0.0334(8) Uani 1 1 d .
H15A H 0.2665 -0.0505 0.4714 0.040 Uiso 1 1 calc R
H15B H 0.1407 0.0132 0.4515 0.040 Uiso 1 1 calc R
C16 C 0.3312(4) 0.07026(19) 0.48204(17) 0.0274(7) Uani 1 1 d .
H16A H 0.3115 0.0746 0.5288 0.033 Uiso 1 1 calc R
H16B H 0.4321 0.0554 0.4834 0.033 Uiso 1 1 calc R
C17 C 0.0889(3) 0.38652(18) 0.53870(15) 0.0213(6) Uani 1 1 d .
C18 C 0.0504(4) 0.4414(2) 0.58507(16) 0.0287(7) Uani 1 1 d .
H18 H 0.1081 0.4877 0.5986 0.034 Uiso 1 1 calc R
C19 C -0.0733(4) 0.4279(2) 0.61140(17) 0.0348(8) Uani 1 1 d .
H19 H -0.1020 0.4643 0.6438 0.042 Uiso 1 1 calc R
C20 C -0.1539(4) 0.3613(2) 0.59010(17) 0.0321(8) Uani 1 1 d .
H20 H -0.2420 0.3531 0.6060 0.039 Uiso 1 1 calc R
C21 C -0.1090(3) 0.3053(2) 0.54556(16) 0.0247(7) Uani 1 1 d .
C22 C -0.2002(4) 0.2338(2) 0.52189(18) 0.0314(8) Uani 1 1 d .
H22A H -0.2705 0.2511 0.4845 0.047 Uiso 1 1 calc R
H22B H -0.2484 0.2136 0.5585 0.047 Uiso 1 1 calc R
H22C H -0.1415 0.1898 0.5071 0.047 Uiso 1 1 calc R
C23 C 0.2109(3) 0.40631(18) 0.50185(16) 0.0229(7) Uani 1 1 d .
H23A H 0.1753 0.4358 0.4600 0.027 Uiso 1 1 calc R
H23B H 0.2768 0.4435 0.5297 0.027 Uiso 1 1 calc R
C24 C 0.4079(3) 0.3128(2) 0.53671(15) 0.0219(6) Uani 1 1 d .
H24A H 0.4561 0.3642 0.5532 0.026 Uiso 1 1 calc R
H24B H 0.4768 0.2779 0.5173 0.026 Uiso 1 1 calc R
C25 C 0.3560(3) 0.26858(18) 0.59337(15) 0.0211(6) Uani 1 1 d .
C26 C 0.4203(4) 0.2790(2) 0.65789(16) 0.0297(7) Uani 1 1 d .
H26 H 0.4926 0.3190 0.6680 0.036 Uiso 1 1 calc R
C27 C 0.3789(4) 0.2308(2) 0.70780(17) 0.0385(9) Uani 1 1 d .
H27 H 0.4228 0.2364 0.7527 0.046 Uiso 1 1 calc R
C28 C 0.2729(4) 0.1746(2) 0.69128(16) 0.0318(8) Uani 1 1 d .
H28 H 0.2448 0.1397 0.7249 0.038 Uiso 1 1 calc R
C29 C 0.2063(3) 0.1681(2) 0.62595(16) 0.0244(7) Uani 1 1 d .
C30 C 0.0895(4) 0.1077(2) 0.61027(17) 0.0344(8) Uani 1 1 d .
H30A H 0.0005 0.1372 0.5972 0.052 Uiso 1 1 calc R
H30B H 0.0819 0.0740 0.6498 0.052 Uiso 1 1 calc R
H30C H 0.1092 0.0723 0.5734 0.052 Uiso 1 1 calc R
N1 N 0.0146(3) 0.31698(15) 0.52078(12) 0.0190(5) Uani 1 1 d .
N2 N 0.2474(3) 0.21551(15) 0.57701(12) 0.0186(5) Uani 1 1 d .
N3 N 0.2885(3) 0.33215(15) 0.48530(12) 0.0187(5) Uani 1 1 d D
H3 H 0.320(3) 0.3427(19) 0.4476(9) 0.022 Uiso 1 1 d D
P1 P 0.47508(10) 0.45417(6) 0.35833(4) 0.0306(2) Uani 1 1 d U
F1 F 0.6182(3) 0.50266(18) 0.36509(12) 0.0654(8) Uani 1 1 d U
F2 F 0.4397(3) 0.49077(18) 0.42665(12) 0.0710(8) Uani 1 1 d U
F3 F 0.3268(3) 0.40622(17) 0.35208(11) 0.0608(7) Uani 1 1 d U
F4 F 0.5054(3) 0.41843(17) 0.29047(12) 0.0711(9) Uani 1 1 d U
F5 F 0.3978(3) 0.53072(18) 0.32129(16) 0.0807(9) Uani 1 1 d U
F6 F 0.5447(3) 0.3788(2) 0.39779(17) 0.0956(11) Uani 1 1 d U

loop_
_atom_site_aniso_label
_atom_site_aniso_U_11
_atom_site_aniso_U_22
_atom_site_aniso_U_33
_atom_site_aniso_U_23
_atom_site_aniso_U_13
_atom_site_aniso_U_12
Ir1 0.01400(6) 0.01482(6) 0.01721(6) -0.00108(5) 0.00311(4) -0.00103(5)
C1 0.0191(16) 0.0271(17) 0.0171(15) -0.0040(13) -0.0006(12) -0.0002(14)
C2 0.0203(15) 0.0245(16) 0.0164(14) 0.0010(13) 0.0006(11) -0.0025(14)
C3 0.039(2) 0.0290(19) 0.0281(18) -0.0014(15) -0.0058(15) 0.0084(16)
C4 0.059(3) 0.041(2) 0.031(2) 0.0080(17) -0.0100(18) 0.010(2)
C5 0.050(3) 0.067(3) 0.0264(19) 0.0062(19) -0.0042(17) 0.003(2)
C6 0.035(2) 0.082(3) 0.029(2) -0.005(2) -0.0092(16) -0.006(2)
C7 0.032(2) 0.051(2) 0.033(2) -0.0112(17) -0.0002(16) -0.0157(18)
C8 0.0310(19) 0.033(2) 0.0308(19) -0.0031(15) 0.0005(15) -0.0142(16)
C9 0.0176(15) 0.0167(15) 0.0238(16) -0.0052(12) 0.0002(12) 0.0019(12)
C10 0.0190(16) 0.0229(16) 0.0308(17) -0.0057(14) 0.0073(13) -0.0022(14)
C11 0.0197(17) 0.036(2) 0.043(2) -0.0095(17) 0.0145(15) -0.0008(15)
C12 0.037(2) 0.051(2) 0.049(2) -0.018(2) 0.0225(19) -0.0063(19)
C13 0.052(3) 0.043(2) 0.049(2) -0.022(2) 0.012(2) 0.002(2)
C14 0.047(2) 0.032(2) 0.051(2) -0.0170(18) 0.0131(19) -0.0129(18)
C15 0.041(2) 0.0174(16) 0.044(2) -0.0033(15) 0.0173(17) -0.0031(15)
C16 0.0295(18) 0.0223(17) 0.0312(18) -0.0013(14) 0.0069(14) 0.0076(14)
C17 0.0231(17) 0.0184(15) 0.0211(15) 0.0028(12) -0.0013(12) 0.0042(13)
C18 0.038(2) 0.0180(16) 0.0296(18) -0.0019(14) 0.0043(15) 0.0056(15)
C19 0.045(2) 0.0306(19) 0.0303(19) -0.0041(15) 0.0118(16) 0.0117(17)
C20 0.0312(19) 0.035(2) 0.0337(19) 0.0018(16) 0.0157(15) 0.0100(16)
C21 0.0235(17) 0.0247(16) 0.0267(16) 0.0049(13) 0.0064(13) 0.0051(14)
C22 0.0228(16) 0.034(2) 0.040(2) -0.0033(16) 0.0136(14) -0.0031(15)
C23 0.0253(17) 0.0163(15) 0.0269(16) 0.0003(13) 0.0026(13) -0.0002(13)
C24 0.0166(15) 0.0220(16) 0.0262(16) -0.0013(13) -0.0009(12) -0.0033(13)
C25 0.0185(15) 0.0180(15) 0.0263(15) 0.0005(13) 0.0009(12) 0.0038(13)
C26 0.0272(18) 0.0308(18) 0.0279(17) -0.0020(15) -0.0079(13) -0.0027(16)
C27 0.044(2) 0.045(2) 0.0228(17) 0.0032(17) -0.0089(15) -0.0001(19)
C28 0.035(2) 0.037(2) 0.0233(17) 0.0108(15) 0.0020(14) 0.0012(17)
C29 0.0257(17) 0.0218(16) 0.0263(16) 0.0035(13) 0.0060(13) 0.0039(14)
C30 0.038(2) 0.036(2) 0.0299(19) 0.0066(16) 0.0084(16) -0.0107(17)
N1 0.0181(13) 0.0190(13) 0.0203(13) 0.0025(10) 0.0036(10) 0.0028(11)
N2 0.0182(13) 0.0198(13) 0.0176(12) 0.0015(10) 0.0021(10) 0.0033(11)
N3 0.0179(13) 0.0181(13) 0.0205(13) -0.0005(11) 0.0039(10) -0.0033(11)
P1 0.0391(5) 0.0320(5) 0.0213(4) -0.0027(4) 0.0060(4) -0.0163(4)
F1 0.0523(15) 0.093(2) 0.0531(15) -0.0159(14) 0.0138(12) -0.0451(15)
F2 0.090(2) 0.086(2) 0.0445(14) -0.0291(14) 0.0348(14) -0.0466(17)
F3 0.0648(17) 0.0828(19) 0.0359(13) -0.0061(12) 0.0113(11) -0.0507(15)
F4 0.104(2) 0.0722(18) 0.0452(15) -0.0285(13) 0.0396(15) -0.0455(17)
F5 0.072(2) 0.077(2) 0.097(2) 0.0450(18) 0.0246(17) 0.0107(16)
F6 0.089(2) 0.089(2) 0.110(3) 0.058(2) 0.0175(19) 0.0234(19)

loop_
_atom_type_symbol
_atom_type_description
_atom_type_scat_dispersion_real
_atom_type_scat_dispersion_imag
_atom_type_scat_source
C C 0.0033 0.0016 'International Tables Vol C Tables 4.2.6.8 and 6.1.1.4'
H H 0.0000 0.0000 'International Tables Vol C Tables 4.2.6.8 and 6.1.1.4'
F F 0.0171 0.0103 'International Tables Vol C Tables 4.2.6.8 and 6.1.1.4'
Ir Ir -1.4442 7.9887 'International Tables Vol C Tables 4.2.6.8 and 6.1.1.4'
N N 0.0061 0.0033 'International Tables Vol C Tables 4.2.6.8 and 6.1.1.4'
P P 0.1023 0.0942 'International Tables Vol C Tables 4.2.6.8 and 6.1.1.4'

loop_
_geom_angle_atom_site_label_1
_geom_angle_atom_site_label_2
_geom_angle_atom_site_label_3
_geom_angle
C9 Ir1 N2 88.14(10)
C9 Ir1 C2 97.48(12)
N2 Ir1 C2 163.24(11)
C9 Ir1 N3 91.29(11)
N2 Ir1 N3 78.12(9)
C2 Ir1 N3 85.94(11)
C9 Ir1 C1 82.16(12)
N2 Ir1 C1 159.64(11)
C2 Ir1 C1 37.02(12)
N3 Ir1 C1 119.76(11)
C9 Ir1 N1 167.63(10)
N2 Ir1 N1 82.11(9)
C2 Ir1 N1 89.92(10)
N3 Ir1 N1 79.31(9)
C1 Ir1 N1 109.43(10)
C9 Ir1 H1 91.0(11)
N2 Ir1 H1 92.1(11)
C2 Ir1 H1 103.5(11)
N3 Ir1 H1 169.9(11)
C1 Ir1 H1 70.3(11)
N1 Ir1 H1 97.0(11)
C2 C1 C8 124.3(3)
C2 C1 Ir1 70.25(17)
C8 C1 Ir1 121.1(2)
C2 C1 H1A 117(2)
C8 C1 H1A 114(2)
Ir1 C1 H1A 100(2)
C1 C2 C3 122.0(3)
C1 C2 Ir1 72.74(18)
C3 C2 Ir1 120.0(2)
C1 C2 H2A 119(2)
C3 C2 H2A 111(2)
Ir1 C2 H2A 107(2)
C2 C3 C4 110.9(3)
C2 C3 H3A 109.5
C4 C3 H3A 109.5
C2 C3 H3B 109.5
C4 C3 H3B 109.5
H3A C3 H3B 108.1
C5 C4 C3 115.2(3)
C5 C4 H4A 108.5
C3 C4 H4A 108.5
C5 C4 H4B 108.5
C3 C4 H4B 108.5
H4A C4 H4B 107.5
C6 C5 C4 115.5(4)
C6 C5 H5A 108.4
C4 C5 H5A 108.4
C6 C5 H5B 108.4
C4 C5 H5B 108.4
H5A C5 H5B 107.5
C5 C6 C7 116.9(3)
C5 C6 H6A 108.1
C7 C6 H6A 108.1
C5 C6 H6B 108.1
C7 C6 H6B 108.1
H6A C6 H6B 107.3
C6 C7 C8 115.1(3)
C6 C7 H7A 108.5
C8 C7 H7A 108.5
C6 C7 H7B 108.5
C8 C7 H7B 108.5
H7A C7 H7B 107.5
C1 C8 C7 111.0(3)
C1 C8 H8A 109.4
C7 C8 H8A 109.4
C1 C8 H8B 109.4
C7 C8 H8B 109.4
H8A C8 H8B 108.0
C10 C9 C16 118.6(3)
C10 C9 Ir1 123.1(2)
C16 C9 Ir1 118.4(2)
C9 C10 C11 127.0(3)
C9 C10 H10 116.5
C11 C10 H10 116.5
C10 C11 C12 115.8(3)
C10 C11 H11A 108.3
C12 C11 H11A 108.3
C10 C11 H11B 108.3
C12 C11 H11B 108.3
H11A C11 H11B 107.4
C11 C12 C13 116.4(3)
C11 C12 H12A 108.2
C13 C12 H12A 108.2
C11 C12 H12B 108.2
C13 C12 H12B 108.2
H12A C12 H12B 107.4
C14 C13 C12 116.7(3)
C14 C13 H13A 108.1
C12 C13 H13A 108.1
C14 C13 H13B 108.1
C12 C13 H13B 108.1
H13A C13 H13B 107.3
C13 C14 C15 117.0(3)
C13 C14 H14A 108.0
C15 C14 H14A 108.0
C13 C14 H14B 108.0
C15 C14 H14B 108.0
H14A C14 H14B 107.3
C14 C15 C16 116.1(3)
C14 C15 H15A 108.3
C16 C15 H15A 108.3
C14 C15 H15B 108.3
C16 C15 H15B 108.3
H15A C15 H15B 107.4
C9 C16 C15 114.0(3)
C9 C16 H16A 108.8
C15 C16 H16A 108.8
C9 C16 H16B 108.8
C15 C16 H16B 108.8
H16A C16 H16B 107.7
N1 C17 C18 122.8(3)
N1 C17 C23 117.4(3)
C18 C17 C23 119.7(3)
C19 C18 C17 118.7(3)
C19 C18 H18 120.6
C17 C18 H18 120.6
C20 C19 C18 118.8(3)
C20 C19 H19 120.6
C18 C19 H19 120.6
C19 C20 C21 120.9(3)
C19 C20 H20 119.5
C21 C20 H20 119.5
N1 C21 C20 120.6(3)
N1 C21 C22 119.3(3)
C20 C21 C22 120.0(3)
C21 C22 H22A 109.5
C21 C22 H22B 109.5
H22A C22 H22B 109.5
C21 C22 H22C 109.5
H22A C22 H22C 109.5
H22B C22 H22C 109.5
N3 C23 C17 112.6(2)
N3 C23 H23A 109.1
C17 C23 H23A 109.1
N3 C23 H23B 109.1
C17 C23 H23B 109.1
H23A C23 H23B 107.8
N3 C24 C25 109.8(2)
N3 C24 H24A 109.7
C25 C24 H24A 109.7
N3 C24 H24B 109.7
C25 C24 H24B 109.7
H24A C24 H24B 108.2
N2 C25 C26 122.6(3)
N2 C25 C24 116.3(3)
C26 C25 C24 121.0(3)
C25 C26 C27 119.2(3)
C25 C26 H26 120.4
C27 C26 H26 120.4
C28 C27 C26 118.6(3)
C28 C27 H27 120.7
C26 C27 H27 120.7
C27 C28 C29 120.6(3)
C27 C28 H28 119.7
C29 C28 H28 119.7
N2 C29 C28 120.7(3)
N2 C29 C30 120.3(3)
C28 C29 C30 119.0(3)
C29 C30 H30A 109.5
C29 C30 H30B 109.5
H30A C30 H30B 109.5
C29 C30 H30C 109.5
H30A C30 H30C 109.5
H30B C30 H30C 109.5
C17 N1 C21 117.9(3)
C17 N1 Ir1 110.57(19)
C21 N1 Ir1 129.5(2)
C29 N2 C25 118.3(3)
C29 N2 Ir1 127.7(2)
C25 N2 Ir1 113.85(19)
C24 N3 C23 112.4(2)
C24 N3 Ir1 107.36(18)
C23 N3 Ir1 110.53(18)
C24 N3 H3 109(2)
C23 N3 H3 106(2)
Ir1 N3 H3 111(2)
F4 P1 F6 92.21(19)
F4 P1 F1 89.94(14)
F6 P1 F1 92.56(18)
F4 P1 F2 178.41(18)
F6 P1 F2 88.70(18)
F1 P1 F2 91.32(14)
F4 P1 F5 90.50(17)
F6 P1 F5 176.60(17)
F1 P1 F5 89.49(16)
F2 P1 F5 88.54(17)
F4 P1 F3 91.05(13)
F6 P1 F3 88.21(17)
F1 P1 F3 178.72(17)
F2 P1 F3 87.68(13)
F5 P1 F3 89.69(16)

loop_
_geom_bond_atom_site_label_1
_geom_bond_atom_site_label_2
_geom_bond_distance
Ir1 C9 2.041(3)
Ir1 N2 2.135(2)
Ir1 C2 2.168(3)
Ir1 N3 2.174(2)
Ir1 C1 2.200(3)
Ir1 N1 2.239(2)
Ir1 H1 1.49(3)
C1 C2 1.387(4)
C1 C8 1.507(4)
C1 H1A 0.950(18)
C2 C3 1.495(4)
C2 H2A 0.946(18)
C3 C4 1.532(5)
C3 H3A 0.9900
C3 H3B 0.9900
C4 C5 1.532(6)
C4 H4A 0.9900
C4 H4B 0.9900
C5 C6 1.515(6)
C5 H5A 0.9900
C5 H5B 0.9900
C6 C7 1.525(6)
C6 H6A 0.9900
C6 H6B 0.9900
C7 C8 1.533(5)
C7 H7A 0.9900
C7 H7B 0.9900
C8 H8A 0.9900
C8 H8B 0.9900
C9 C10 1.326(4)
C9 C16 1.505(4)
C10 C11 1.510(4)
C10 H10 0.9500
C11 C12 1.529(5)
C11 H11A 0.9900
C11 H11B 0.9900
C12 C13 1.543(6)
C12 H12A 0.9900
C12 H12B 0.9900
C13 C14 1.502(5)
C13 H13A 0.9900
C13 H13B 0.9900
C14 C15 1.513(5)
C14 H14A 0.9900
C14 H14B 0.9900
C15 C16 1.524(5)
C15 H15A 0.9900
C15 H15B 0.9900
C16 H16A 0.9900
C16 H16B 0.9900
C17 N1 1.357(4)
C17 C18 1.379(4)
C17 C23 1.501(4)
C18 C19 1.379(5)
C18 H18 0.9500
C19 C20 1.363(5)
C19 H19 0.9500
C20 C21 1.387(4)
C20 H20 0.9500
C21 N1 1.358(4)
C21 C22 1.490(5)
C22 H22A 0.9800
C22 H22B 0.9800
C22 H22C 0.9800
C23 N3 1.477(4)
C23 H23A 0.9900
C23 H23B 0.9900
C24 N3 1.467(4)
C24 C25 1.491(4)
C24 H24A 0.9900
C24 H24B 0.9900
C25 N2 1.355(4)
C25 C26 1.372(4)
C26 C27 1.377(5)
C26 H26 0.9500
C27 C28 1.370(5)
C27 H27 0.9500
C28 C29 1.388(4)
C28 H28 0.9500
C29 N2 1.352(4)
C29 C30 1.487(5)
C30 H30A 0.9800
C30 H30B 0.9800
C30 H30C 0.9800
N3 H3 0.875(10)
P1 F4 1.551(2)
P1 F6 1.560(3)
P1 F1 1.568(2)
P1 F2 1.580(2)
P1 F5 1.582(3)
P1 F3 1.606(2)

loop_
_geom_hbond_atom_site_label_D
_geom_hbond_atom_site_label_H
_geom_hbond_atom_site_label_A
_geom_hbond_distance_DH
_geom_hbond_distance_HA
_geom_hbond_distance_DA
_geom_hbond_angle_DHA
N3 H3 F3 0.875(10) 2.195(16) 3.014(3) 156(3)
N3 H3 F6 0.875(10) 2.56(2) 3.296(4) 143(3)

loop_
_geom_torsion_atom_site_label_1
_geom_torsion_atom_site_label_2
_geom_torsion_atom_site_label_3
_geom_torsion_atom_site_label_4
_geom_torsion
C9 Ir1 C1 C2 -113.64(19)
N2 Ir1 C1 C2 -175.9(2)
N3 Ir1 C1 C2 -26.6(2)
N1 Ir1 C1 C2 61.93(19)
C9 Ir1 C1 C8 127.5(3)
N2 Ir1 C1 C8 65.2(4)
C2 Ir1 C1 C8 -118.9(3)
N3 Ir1 C1 C8 -145.5(2)
N1 Ir1 C1 C8 -56.9(3)
C8 C1 C2 C3 -0.3(5)
Ir1 C1 C2 C3 -115.1(3)
C8 C1 C2 Ir1 114.8(3)
C9 Ir1 C2 C1 66.25(19)
N2 Ir1 C2 C1 175.1(3)
N3 Ir1 C2 C1 157.03(19)
N1 Ir1 C2 C1 -123.69(18)
C9 Ir1 C2 C3 -176.3(3)
N2 Ir1 C2 C3 -67.5(5)
N3 Ir1 C2 C3 -85.5(3)
C1 Ir1 C2 C3 117.4(3)
N1 Ir1 C2 C3 -6.3(3)
C1 C2 C3 C4 -92.4(4)
Ir1 C2 C3 C4 -179.9(2)
C2 C3 C4 C5 48.3(5)
C3 C4 C5 C6 56.0(5)
C4 C5 C6 C7 -101.7(4)
C5 C6 C7 C8 72.9(4)
C2 C1 C8 C7 84.7(4)
Ir1 C1 C8 C7 170.9(2)
C6 C7 C8 C1 -76.9(4)
N2 Ir1 C9 C10 -125.4(3)
C2 Ir1 C9 C10 38.8(3)
N3 Ir1 C9 C10 -47.3(3)
C1 Ir1 C9 C10 72.6(3)
N1 Ir1 C9 C10 -87.5(6)
N2 Ir1 C9 C16 55.3(2)
C2 Ir1 C9 C16 -140.5(2)
N3 Ir1 C9 C16 133.4(2)
C1 Ir1 C9 C16 -106.7(2)
N1 Ir1 C9 C16 93.2(5)
C16 C9 C10 C11 -2.0(5)
Ir1 C9 C10 C11 178.7(2)
C9 C10 C11 C12 81.6(5)
C10 C11 C12 C13 -74.0(5)
C11 C12 C13 C14 70.9(5)
C12 C13 C14 C15 -97.1(4)
C13 C14 C15 C16 50.4(5)
C10 C9 C16 C15 -92.0(4)
Ir1 C9 C16 C15 87.3(3)
C14 C15 C16 C9 56.1(4)
N1 C17 C18 C19 -4.0(5)
C23 C17 C18 C19 171.0(3)
C17 C18 C19 C20 -0.8(5)
C18 C19 C20 C21 3.6(5)
C19 C20 C21 N1 -1.8(5)
C19 C20 C21 C22 -178.8(3)
N1 C17 C23 N3 -36.8(4)
C18 C17 C23 N3 148.0(3)
N3 C24 C25 N2 36.2(4)
N3 C24 C25 C26 -146.7(3)
N2 C25 C26 C27 3.6(5)
C24 C25 C26 C27 -173.3(3)
C25 C26 C27 C28 -0.9(5)
C26 C27 C28 C29 -1.8(6)
C27 C28 C29 N2 1.9(5)
C27 C28 C29 C30 -178.6(3)
C18 C17 N1 C21 5.8(4)
C23 C17 N1 C21 -169.3(3)
C18 C17 N1 Ir1 -159.3(3)
C23 C17 N1 Ir1 25.6(3)
C20 C21 N1 C17 -2.8(4)
C22 C21 N1 C17 174.2(3)
C20 C21 N1 Ir1 159.0(2)
C22 C21 N1 Ir1 -24.0(4)
C9 Ir1 N1 C17 33.7(6)
N2 Ir1 N1 C17 71.97(19)
C2 Ir1 N1 C17 -93.2(2)
N3 Ir1 N1 C17 -7.35(19)
C1 Ir1 N1 C17 -125.3(2)
C9 Ir1 N1 C21 -129.2(5)
N2 Ir1 N1 C21 -90.9(3)
C2 Ir1 N1 C21 103.9(3)
N3 Ir1 N1 C21 -170.2(3)
C1 Ir1 N1 C21 71.8(3)
C28 C29 N2 C25 0.7(4)
C30 C29 N2 C25 -178.8(3)
C28 C29 N2 Ir1 -173.4(2)
C30 C29 N2 Ir1 7.1(4)
C26 C25 N2 C29 -3.5(4)
C24 C25 N2 C29 173.5(3)
C26 C25 N2 Ir1 171.4(2)
C24 C25 N2 Ir1 -11.6(3)
C9 Ir1 N2 C29 -103.2(3)
C2 Ir1 N2 C29 146.7(3)
N3 Ir1 N2 C29 165.1(3)
C1 Ir1 N2 C29 -41.9(4)
N1 Ir1 N2 C29 84.4(3)
C9 Ir1 N2 C25 82.5(2)
C2 Ir1 N2 C25 -27.7(5)
N3 Ir1 N2 C25 -9.3(2)
C1 Ir1 N2 C25 143.8(3)
N1 Ir1 N2 C25 -89.9(2)
C25 C24 N3 C23 80.8(3)
C25 C24 N3 Ir1 -40.9(3)
C17 C23 N3 C24 -92.6(3)
C17 C23 N3 Ir1 27.4(3)
C9 Ir1 N3 C24 -60.3(2)
N2 Ir1 N3 C24 27.49(18)
C2 Ir1 N3 C24 -157.7(2)
C1 Ir1 N3 C24 -142.04(19)
N1 Ir1 N3 C24 111.58(19)
C9 Ir1 N3 C23 176.8(2)
N2 Ir1 N3 C23 -95.4(2)
C2 Ir1 N3 C23 79.4(2)
C1 Ir1 N3 C23 95.1(2)
N1 Ir1 N3 C23 -11.30(19)
